data_4037852
loop_
_publ_author_name
'Bracken, Cormac'
'Baumann, Marcus'

_publ_section_title
;
 Development of a Continuous Flow Photoisomerization Reaction Converting
 Isoxazoles into Diverse Oxazole Products.
;
_journal_name_full 'The Journal of organic chemistry'
_journal_paper_doi 10.1021/acs.joc.9b03399
_journal_year 2020
_chemical_formula_moiety 'C13 H13 N O4'
_chemical_formula_sum 'C13 H13 N O4'
_chemical_formula_weight 247.24
_space_group_crystal_system monoclinic
_space_group_IT_number 14
_space_group_name_Hall '-P 2yn'
_space_group_name_H-M_alt 'P 1 21/n 1'
_atom_sites_solution_hydrogens geom
_atom_sites_solution_primary direct
_atom_sites_solution_secondary difmap
_audit_creation_method SHELXL-2014
_cell_angle_alpha 90
_cell_angle_beta 92.793(2)
_cell_angle_gamma 90
_cell_formula_units_Z 4
_cell_length_a 6.7593(2)
_cell_length_b 13.8328(3)
_cell_length_c 12.7123(3)
_cell_measurement_reflns_used 7922
_cell_measurement_temperature 200(2)
_cell_measurement_theta_max 76.3490
_cell_measurement_theta_min 4.7080
_cell_volume 1187.19(5)
_computing_cell_refinement 'CrysAlisPro 1.171.38.41 (Rigaku OD, 2015)'
_computing_data_collection 'CrysAlisPro 1.171.38.41 (Rigaku OD, 2015)'
_computing_data_reduction 'CrysAlisPro 1.171.38.41 (Rigaku OD, 2015)'
_computing_structure_refinement 'SHELXL-2014 (Sheldrick, 2014)'
_diffrn_ambient_temperature 200(2)
_diffrn_detector_area_resol_mean 10.3196
_diffrn_measured_fraction_theta_full 0.999
_diffrn_measured_fraction_theta_max 0.992
_diffrn_measurement_device_type 'SuperNova, Dual, Cu at zero, Atlas'
_diffrn_measurement_method '\w scans'
_diffrn_radiation_type CuK\a
_diffrn_radiation_wavelength 1.54184
_diffrn_reflns_av_R_equivalents 0.0230
_diffrn_reflns_av_unetI/netI 0.0136
_diffrn_reflns_Laue_measured_fraction_full 0.999
_diffrn_reflns_Laue_measured_fraction_max 0.992
_diffrn_reflns_limit_h_max 6
_diffrn_reflns_limit_h_min -8
_diffrn_reflns_limit_k_max 17
_diffrn_reflns_limit_k_min -17
_diffrn_reflns_limit_l_max 14
_diffrn_reflns_limit_l_min -15
_diffrn_reflns_number 10666
_diffrn_reflns_point_group_measured_fraction_full 0.999
_diffrn_reflns_point_group_measured_fraction_max 0.992
_diffrn_reflns_theta_full 67.684
_diffrn_reflns_theta_max 76.552
_diffrn_reflns_theta_min 4.727
_diffrn_source 'micro-focus sealed X-ray tube'
_exptl_absorpt_coefficient_mu 0.865
_exptl_absorpt_correction_T_max 0.893
_exptl_absorpt_correction_T_min 0.841
_exptl_absorpt_correction_type gaussian
_exptl_absorpt_process_details
; 
CrysAlisPro 1.171.38.41 (Rigaku Oxford Diffraction, 2015) 
Numerical absorption correction based on gaussian integration over 
a multifaceted crystal model 
Empirical absorption correction using spherical harmonics, 
implemented in SCALE3 ABSPACK scaling algorithm. 
;
_exptl_crystal_colour 'clear colourless'
_exptl_crystal_density_diffrn 1.383
_exptl_crystal_description block
_exptl_crystal_F_000 520
_exptl_crystal_size_max 0.261
_exptl_crystal_size_mid 0.206
_exptl_crystal_size_min 0.165
_refine_diff_density_max 0.255
_refine_diff_density_min -0.190
_refine_diff_density_rms 0.062
_refine_ls_extinction_coef 0.0162(11)
_refine_ls_extinction_expression Fc^*^=kFc[1+0.001xFc^2^\l^3^/sin(2\q)]^-1/4^
_refine_ls_extinction_method SHELXL
_refine_ls_goodness_of_fit_ref 1.103
_refine_ls_hydrogen_treatment constr
_refine_ls_matrix_type full
_refine_ls_number_parameters 166
_refine_ls_number_reflns 2484
_refine_ls_number_restraints 0
_refine_ls_restrained_S_all 1.103
_refine_ls_R_factor_all 0.0508
_refine_ls_R_factor_gt 0.0494
_refine_ls_shift/su_max 0.000
_refine_ls_shift/su_mean 0.000
_refine_ls_structure_factor_coef Fsqd
_refine_ls_weighting_details 'w=1/[\s^2^(Fo^2^)+(0.0603P)^2^+0.7351P] where P=(Fo^2^+2Fc^2^)/3'
_refine_ls_weighting_scheme calc
_refine_ls_wR_factor_gt 0.1361
_refine_ls_wR_factor_ref 0.1370
_reflns_Friedel_coverage 0.000
_reflns_number_gt 2358
_reflns_number_total 2484
_reflns_threshold_expression 'I > 2\s(I)'
_cod_data_source_file jo9b03399_si_002.cif
_cod_data_source_block bau08
_cod_original_sg_symbol_H-M 'P 21/n'
_cod_database_code 4037852
_shelx_space_group_comment
; 
The symmetry employed for this shelxl refinement is uniquely defined 
by the following loop, which should always be used as a source of 
symmetry information in preference to the above space-group names. 
They are only intended as comments. 
;
_shelxl_version_number 2014-3

loop_
_space_group_symop_operation_xyz
'x, y, z'
'-x+1/2, y+1/2, -z+1/2'
'-x, -y, -z'
'x-1/2, -y-1/2, z-1/2'

loop_
_atom_site_label
_atom_site_type_symbol
_atom_site_fract_x
_atom_site_fract_y
_atom_site_fract_z
_atom_site_U_iso_or_equiv
_atom_site_adp_type
_atom_site_occupancy
_atom_site_site_symmetry_order
_atom_site_calc_flag
_atom_site_refinement_flags_posn
_atom_site_refinement_flags_adp
C1 C 0.1912(2) 0.67676(13) 0.61721(12) 0.0307(4) Uani 1 1 d . .
C2 C 0.1493(2) 0.77712(13) 0.58278(13) 0.0318(4) Uani 1 1 d . .
O1 O 0.1255(2) 0.84250(10) 0.64347(10) 0.0444(4) Uani 1 1 d . .
O2 O 0.13806(18) 0.78399(8) 0.47830(9) 0.0338(3) Uani 1 1 d . .
C3 C 0.0834(3) 0.87829(13) 0.43547(14) 0.0392(4) Uani 1 1 d . .
H3A H -0.0064 0.9110 0.4834 0.047 Uiso 1 1 calc R U
H3B H 0.0113 0.8699 0.3664 0.047 Uiso 1 1 calc R U
C4 C 0.2624(4) 0.94004(16) 0.42211(19) 0.0542(6) Uani 1 1 d . .
H4A H 0.3535 0.9068 0.3766 0.081 Uiso 1 1 calc R U
H4B H 0.3290 0.9520 0.4911 0.081 Uiso 1 1 calc R U
H4C H 0.2219 1.0018 0.3899 0.081 Uiso 1 1 calc R U
O3 O 0.21337(16) 0.60782(8) 0.54265(8) 0.0292(3) Uani 1 1 d . .
N N 0.2059(2) 0.64526(11) 0.71304(11) 0.0360(4) Uani 1 1 d . .
C5 C 0.2402(3) 0.54728(13) 0.70232(13) 0.0354(4) Uani 1 1 d . .
H5 H 0.2577 0.5028 0.7590 0.042 Uiso 1 1 calc R U
C6 C 0.2449(2) 0.52415(12) 0.59844(13) 0.0296(4) Uani 1 1 d . .
C7 C 0.2764(2) 0.43574(12) 0.53958(12) 0.0286(4) Uani 1 1 d . .
C8 C 0.3162(2) 0.34893(13) 0.59303(13) 0.0326(4) Uani 1 1 d . .
H8 H 0.3217 0.3480 0.6678 0.039 Uiso 1 1 calc R U
C9 C 0.3475(3) 0.26503(13) 0.53835(13) 0.0343(4) Uani 1 1 d . .
H9 H 0.3740 0.2065 0.5756 0.041 Uiso 1 1 calc R U
C10 C 0.3405(2) 0.26525(12) 0.42845(14) 0.0319(4) Uani 1 1 d . .
O4 O 0.3754(2) 0.17852(9) 0.38181(10) 0.0429(4) Uani 1 1 d . .
C13 C 0.3653(4) 0.17502(15) 0.26949(16) 0.0481(5) Uani 1 1 d . .
H13A H 0.4633 0.2195 0.2422 0.072 Uiso 1 1 calc R U
H13B H 0.2324 0.1940 0.2430 0.072 Uiso 1 1 calc R U
H13C H 0.3934 0.1091 0.2462 0.072 Uiso 1 1 calc R U
C11 C 0.2997(3) 0.35085(13) 0.37447(13) 0.0331(4) Uani 1 1 d . .
H11 H 0.2930 0.3515 0.2997 0.040 Uiso 1 1 calc R U
C12 C 0.2686(2) 0.43528(12) 0.43014(13) 0.0317(4) Uani 1 1 d . .
H12 H 0.2417 0.4937 0.3929 0.038 Uiso 1 1 calc R U

loop_
_atom_site_aniso_label
_atom_site_aniso_U_11
_atom_site_aniso_U_22
_atom_site_aniso_U_33
_atom_site_aniso_U_23
_atom_site_aniso_U_13
_atom_site_aniso_U_12
C1 0.0295(8) 0.0372(9) 0.0254(7) -0.0050(6) 0.0005(6) -0.0021(7)
C2 0.0301(8) 0.0369(9) 0.0284(8) -0.0045(7) 0.0004(6) -0.0016(7)
O1 0.0610(9) 0.0406(7) 0.0316(7) -0.0093(5) 0.0013(6) 0.0037(6)
O2 0.0435(7) 0.0314(6) 0.0263(6) -0.0026(5) -0.0007(5) 0.0030(5)
C3 0.0484(10) 0.0338(9) 0.0351(9) -0.0005(7) -0.0016(8) 0.0084(8)
C4 0.0657(14) 0.0411(11) 0.0564(13) 0.0055(9) 0.0080(11) -0.0037(10)
O3 0.0309(6) 0.0317(6) 0.0248(6) -0.0007(4) 0.0011(4) -0.0014(5)
N 0.0406(8) 0.0412(8) 0.0261(7) -0.0016(6) 0.0000(6) -0.0025(6)
C5 0.0409(9) 0.0385(9) 0.0264(8) 0.0030(7) -0.0010(7) -0.0037(7)
C6 0.0259(7) 0.0343(8) 0.0284(8) 0.0035(6) -0.0002(6) -0.0027(6)
C7 0.0241(7) 0.0336(8) 0.0278(8) 0.0018(6) -0.0004(6) -0.0027(6)
C8 0.0332(8) 0.0393(9) 0.0254(8) 0.0053(7) 0.0011(6) -0.0021(7)
C9 0.0352(9) 0.0341(9) 0.0337(9) 0.0088(7) 0.0017(7) -0.0003(7)
C10 0.0296(8) 0.0319(8) 0.0344(8) -0.0005(7) 0.0024(6) -0.0036(6)
O4 0.0583(9) 0.0322(7) 0.0382(7) -0.0004(5) 0.0043(6) 0.0002(6)
C13 0.0647(13) 0.0412(10) 0.0387(10) -0.0086(8) 0.0055(9) -0.0021(9)
C11 0.0374(9) 0.0366(9) 0.0250(8) 0.0018(6) -0.0009(6) -0.0026(7)
C12 0.0338(8) 0.0322(8) 0.0289(8) 0.0044(6) -0.0010(6) -0.0013(7)

loop_
_atom_type_symbol
_atom_type_description
_atom_type_scat_dispersion_real
_atom_type_scat_dispersion_imag
_atom_type_scat_source
C C 0.0181 0.0091 'International Tables Vol C Tables 4.2.6.8 and 6.1.1.4'
H H 0.0000 0.0000 'International Tables Vol C Tables 4.2.6.8 and 6.1.1.4'
N N 0.0311 0.0180 'International Tables Vol C Tables 4.2.6.8 and 6.1.1.4'
O O 0.0492 0.0322 'International Tables Vol C Tables 4.2.6.8 and 6.1.1.4'

loop_
_geom_angle_atom_site_label_1
_geom_angle_atom_site_label_2
_geom_angle_atom_site_label_3
_geom_angle
N C1 O3 114.51(15)
N C1 C2 126.87(15)
O3 C1 C2 118.60(14)
O1 C2 O2 125.67(16)
O1 C2 C1 123.01(16)
O2 C2 C1 111.30(14)
C2 O2 C3 116.04(13)
O2 C3 C4 111.24(16)
O2 C3 H3A 109.4
C4 C3 H3A 109.4
O2 C3 H3B 109.4
C4 C3 H3B 109.4
H3A C3 H3B 108.0
C3 C4 H4A 109.5
C3 C4 H4B 109.5
H4A C4 H4B 109.5
C3 C4 H4C 109.5
H4A C4 H4C 109.5
H4B C4 H4C 109.5
C1 O3 C6 104.59(12)
C1 N C5 104.07(14)
C6 C5 N 109.75(15)
C6 C5 H5 125.1
N C5 H5 125.1
C5 C6 O3 107.08(14)
C5 C6 C7 135.05(16)
O3 C6 C7 117.86(14)
C12 C7 C8 118.63(15)
C12 C7 C6 121.30(15)
C8 C7 C6 120.08(14)
C9 C8 C7 120.64(15)
C9 C8 H8 119.7
C7 C8 H8 119.7
C8 C9 C10 120.39(15)
C8 C9 H9 119.8
C10 C9 H9 119.8
O4 C10 C11 124.70(15)
O4 C10 C9 115.79(15)
C11 C10 C9 119.51(16)
C10 O4 C13 117.65(15)
O4 C13 H13A 109.5
O4 C13 H13B 109.5
H13A C13 H13B 109.5
O4 C13 H13C 109.5
H13A C13 H13C 109.5
H13B C13 H13C 109.5
C12 C11 C10 119.80(15)
C12 C11 H11 120.1
C10 C11 H11 120.1
C11 C12 C7 121.03(15)
C11 C12 H12 119.5
C7 C12 H12 119.5

loop_
_geom_bond_atom_site_label_1
_geom_bond_atom_site_label_2
_geom_bond_distance
C1 N 1.293(2)
C1 O3 1.3580(19)
C1 C2 1.479(2)
C2 O1 1.205(2)
C2 O2 1.330(2)
O2 C3 1.454(2)
C3 C4 1.497(3)
C3 H3A 0.9900
C3 H3B 0.9900
C4 H4A 0.9800
C4 H4B 0.9800
C4 H4C 0.9800
O3 C6 1.3686(19)
N C5 1.383(2)
C5 C6 1.361(2)
C5 H5 0.9500
C6 C7 1.455(2)
C7 C12 1.390(2)
C7 C8 1.399(2)
C8 C9 1.375(3)
C8 H8 0.9500
C9 C10 1.395(2)
C9 H9 0.9500
C10 O4 1.364(2)
C10 C11 1.389(2)
O4 C13 1.427(2)
C13 H13A 0.9800
C13 H13B 0.9800
C13 H13C 0.9800
C11 C12 1.387(2)
C11 H11 0.9500
C12 H12 0.9500

loop_
_geom_torsion_atom_site_label_1
_geom_torsion_atom_site_label_2
_geom_torsion_atom_site_label_3
_geom_torsion_atom_site_label_4
_geom_torsion
N C1 C2 O1 0.8(3)
O3 C1 C2 O1 179.21(16)
N C1 C2 O2 -178.02(16)
O3 C1 C2 O2 0.4(2)
O1 C2 O2 C3 -2.9(3)
C1 C2 O2 C3 175.81(14)
C2 O2 C3 C4 89.18(19)
N C1 O3 C6 0.15(18)
C2 C1 O3 C6 -178.49(14)
O3 C1 N C5 -0.2(2)
C2 C1 N C5 178.33(17)
C1 N C5 C6 0.1(2)
N C5 C6 O3 -0.05(19)
N C5 C6 C7 179.18(18)
C1 O3 C6 C5 -0.06(17)
C1 O3 C6 C7 -179.43(14)
C5 C6 C7 C12 178.84(18)
O3 C6 C7 C12 -2.0(2)
C5 C6 C7 C8 -1.4(3)
O3 C6 C7 C8 177.75(14)
C12 C7 C8 C9 0.2(2)
C6 C7 C8 C9 -179.59(15)
C7 C8 C9 C10 0.2(3)
C8 C9 C10 O4 179.38(15)
C8 C9 C10 C11 -0.6(3)
C11 C10 O4 C13 -1.4(3)
C9 C10 O4 C13 178.63(16)
O4 C10 C11 C12 -179.26(16)
C9 C10 C11 C12 0.8(3)
C10 C11 C12 C7 -0.4(3)
C8 C7 C12 C11 0.0(2)
C6 C7 C12 C11 179.71(16)
